data_7160495
loop_
_publ_author_name
'Zhou, Shaochan'
'Zou, Haotian'
'Huang, Xianqiang'
'Qi, Jialin'
'Xu, Zhenghu'

_publ_section_title
;
 Base-promoted regio- and diastereoselective synthesis of tri- and
 tetra-substituted homoallenyl phosphine oxides <i>via</i> alkynyl enones.
;
_journal_issue 19
_journal_name_full 'Organic &amp; biomolecular chemistry'
_journal_page_first 4718
_journal_page_last 4724
_journal_paper_doi 10.1039/d5ob00446b
_journal_volume 23
_journal_year 2025
_chemical_formula_moiety 'C41 H30 O2 P'
_chemical_formula_sum 'C41 H30 O2 P'
_chemical_formula_weight 585.62
_space_group_crystal_system triclinic
_space_group_IT_number 2
_space_group_name_Hall '-P 1'
_space_group_name_H-M_alt 'P -1'
_atom_sites_solution_hydrogens geom
_atom_sites_solution_primary dual
_audit_creation_date 2025-01-15
_audit_creation_method
;
Olex2 1.3
(compiled 2020.11.12 svn.r5f609507 for OlexSys, GUI svn.r6403)
;
_audit_update_record
;
2025-01-17 deposited with the CCDC.	2025-04-09 downloaded from the CCDC.
;
_cell_angle_alpha 75.18(4)
_cell_angle_beta 71.99(3)
_cell_angle_gamma 75.35(4)
_cell_formula_units_Z 2
_cell_length_a 10.006(12)
_cell_length_b 12.706(16)
_cell_length_c 13.425(16)
_cell_measurement_reflns_used 3528
_cell_measurement_temperature 296.15
_cell_measurement_theta_max 22.30
_cell_measurement_theta_min 2.35
_cell_volume 1541(3)
_computing_cell_refinement 'SAINT V8.40B (?, 2016)'
_computing_data_reduction 'SAINT V8.40B (?, 2016)'
_computing_molecular_graphics 'Olex2 1.3 (Dolomanov et al., 2009)'
_computing_publication_material 'Olex2 1.3 (Dolomanov et al., 2009)'
_computing_structure_refinement 'XL  (Sheldrick, 2008)'
_computing_structure_solution 'SHELXT 2018/2 (Sheldrick, 2018)'
_diffrn_ambient_temperature 296.15
_diffrn_measured_fraction_theta_full 0.969
_diffrn_measured_fraction_theta_max 0.959
_diffrn_measurement_device_type 'CCD area detector'
_diffrn_measurement_method 'phi and omega scans'
_diffrn_radiation_monochromator graphite
_diffrn_radiation_type MoK\a
_diffrn_radiation_wavelength 0.71073
_diffrn_reflns_av_R_equivalents 0.0579
_diffrn_reflns_av_unetI/netI 0.0666
_diffrn_reflns_Laue_measured_fraction_full 0.969
_diffrn_reflns_Laue_measured_fraction_max 0.959
_diffrn_reflns_limit_h_max 10
_diffrn_reflns_limit_h_min -11
_diffrn_reflns_limit_k_max 15
_diffrn_reflns_limit_k_min -15
_diffrn_reflns_limit_l_max 14
_diffrn_reflns_limit_l_min -16
_diffrn_reflns_number 20216
_diffrn_reflns_point_group_measured_fraction_full 0.969
_diffrn_reflns_point_group_measured_fraction_max 0.959
_diffrn_reflns_theta_full 25.242
_diffrn_reflns_theta_max 25.358
_diffrn_reflns_theta_min 2.354
_diffrn_source_current 30.0
_diffrn_source_power 1.5
_diffrn_source_voltage 50.0
_exptl_absorpt_coefficient_mu 0.125
_exptl_absorpt_correction_T_max 0.7452
_exptl_absorpt_correction_T_min 0.6672
_exptl_absorpt_correction_type none
_exptl_absorpt_process_details
;
SADABS-2016/2 (Bruker,2016/2) was used for absorption correction.
wR2(int) was 0.0806 before and 0.0672 after correction.
The Ratio of minimum to maximum transmission is 0.8953.
The \l/2 correction factor is Not present.
;
_exptl_crystal_colour 'clear whiteish colourless'
_exptl_crystal_colour_lustre clear
_exptl_crystal_colour_modifier whiteish
_exptl_crystal_colour_primary colourless
_exptl_crystal_density_diffrn 1.262
_exptl_crystal_description block
_exptl_crystal_F_000 614
_exptl_crystal_size_max 0.12
_exptl_crystal_size_mid 0.1
_exptl_crystal_size_min 0.08
_refine_diff_density_max 1.192
_refine_diff_density_min -0.369
_refine_diff_density_rms 0.058
_refine_ls_extinction_method none
_refine_ls_goodness_of_fit_ref 1.036
_refine_ls_hydrogen_treatment constr
_refine_ls_matrix_type full
_refine_ls_number_parameters 416
_refine_ls_number_reflns 5398
_refine_ls_number_restraints 49
_refine_ls_restrained_S_all 1.073
_refine_ls_R_factor_all 0.1452
_refine_ls_R_factor_gt 0.0867
_refine_ls_shift/su_max 0.001
_refine_ls_shift/su_mean 0.000
_refine_ls_structure_factor_coef Fsqd
_refine_ls_weighting_details 'w=1/[\s^2^(Fo^2^)+(0.0842P)^2^+2.4448P] where P=(Fo^2^+2Fc^2^)/3'
_refine_ls_weighting_scheme calc
_refine_ls_wR_factor_gt 0.1955
_refine_ls_wR_factor_ref 0.2341
_reflns_Friedel_coverage 0.000
_reflns_number_gt 3332
_reflns_number_total 5398
_reflns_threshold_expression 'I > 2\s(I)'
_cod_data_source_file d5ob00446b2.cif
_cod_data_source_block 1
_cod_depositor_comments 'Adding full bibliography for 7160494--7160495.cif.'
_cod_database_code 7160495
_shelx_shelxl_version_number 2014/7
_shelx_space_group_comment
;
The symmetry employed for this shelxl refinement is uniquely defined
by the following loop, which should always be used as a source of
symmetry information in preference to the above space-group names.
They are only intended as comments.
;
_shelx_estimated_absorpt_t_max 0.990
_shelx_estimated_absorpt_t_min 0.985
_olex2_refinement_description
;
1. Fixed Uiso
 At 1.2 times of:
  All C(H) groups
2. Restrained distances
 P1B-C8 \\sim P1B-C14
 with sigma of 0.01
 P1B-O1 \\sim P1A-O1
 with sigma of 0.01
 C7A-C20 \\sim C7B-C20 \\sim C7B-C6 \\sim C7A-C6
 with sigma of 0.01
 P1B-C7B \\sim P1A-C7A \\sim P1A-C8 \\sim P1B-C8
 with sigma of 0.01
3. Rigid bond restraints
 C7B, C7A, P1B, P1A
 with sigma for 1-2 distances of 0.01 and sigma for 1-3 distances of 0.02
4. Uiso/Uaniso restraints and constraints
C7A \\sim C7B \\sim P1B \\sim P1A: within 2A with sigma of 0.01 and sigma for
terminal atoms of 0.02 within 2A
5. Others
 Sof(C7B)=Sof(P1B)=1-FVAR(1)
 Sof(C7A)=Sof(P1A)=FVAR(1)
6.a Aromatic/amide H refined with riding coordinates:
 C1(H1), C2(H2), C3(H3), C4(H4), C5(H5), C9(H9), C10(H10), C11(H11), C12(H12),
 C13(H13), C15(H15), C16(H16), C17(H17), C18(H18), C19(H19), C23(H23), C24(H24),
  C25(H25), C26(H26), C27(H27), C31(H31), C32(H32), C33(H33), C34(H34),
 C35(H35), C37(H37), C38(H38), C39(H39), C40(H40), C41(H41)
;
_olex2_submission_special_instructions 'No special instructions were received'

loop_
_space_group_symop_operation_xyz
'x, y, z'
'-x, -y, -z'

loop_
_atom_site_label
_atom_site_type_symbol
_atom_site_fract_x
_atom_site_fract_y
_atom_site_fract_z
_atom_site_U_iso_or_equiv
_atom_site_adp_type
_atom_site_occupancy
_atom_site_site_symmetry_order
_atom_site_calc_flag
_atom_site_refinement_flags_posn
_atom_site_refinement_flags_adp
_atom_site_refinement_flags_occupancy
_atom_site_disorder_assembly
_atom_site_disorder_group
C1 C 0.8346(5) 0.2102(4) 0.4237(4) 0.0641(13) Uani 1 1 d . . . . .
H1 H 0.8395 0.2706 0.3672 0.077 Uiso 1 1 calc R U . . .
C2 C 0.9001(6) 0.2004(4) 0.4996(5) 0.0783(16) Uani 1 1 d . . . . .
H2 H 0.9493 0.2548 0.4961 0.094 Uiso 1 1 calc R U . . .
C3 C 0.8957(6) 0.1118(5) 0.5820(4) 0.0753(16) Uani 1 1 d . . . . .
H3 H 0.9413 0.1060 0.6344 0.090 Uiso 1 1 calc R U . . .
C4 C 0.8239(5) 0.0311(4) 0.5874(4) 0.0676(14) Uani 1 1 d . . . . .
H4 H 0.8212 -0.0297 0.6436 0.081 Uiso 1 1 calc R U . . .
C5 C 0.7572(5) 0.0393(4) 0.5119(4) 0.0671(14) Uani 1 1 d . . . . .
H5 H 0.7098 -0.0163 0.5156 0.080 Uiso 1 1 calc R U . . .
C6 C 0.7589(6) 0.1293(3) 0.4297(4) 0.0629(13) Uani 1 1 d D . . . .
C7B C 0.6541(5) 0.1443(5) 0.3564(4) 0.0596(19) Uani 0.721(6) 1 d D U P A 2
C8 C 0.8854(4) 0.0458(3) 0.1975(3) 0.0488(10) Uani 1 1 d D . . . .
C9 C 0.8584(5) -0.0614(4) 0.2237(4) 0.0575(12) Uani 1 1 d . . . . .
H9 H 0.7705 -0.0757 0.2683 0.069 Uiso 1 1 calc R U . . .
C10 C 0.9608(6) -0.1466(4) 0.1842(4) 0.0694(14) Uani 1 1 d . . . . .
H10 H 0.9419 -0.2181 0.2019 0.083 Uiso 1 1 calc R U . . .
C11 C 1.0913(6) -0.1257(5) 0.1182(4) 0.0729(15) Uani 1 1 d . . . . .
H11 H 1.1598 -0.1832 0.0910 0.087 Uiso 1 1 calc R U . . .
C12 C 1.1207(5) -0.0217(5) 0.0927(4) 0.0705(14) Uani 1 1 d . . . . .
H12 H 1.2097 -0.0087 0.0493 0.085 Uiso 1 1 calc R U . . .
C13 C 1.0192(5) 0.0639(4) 0.1309(4) 0.0614(12) Uani 1 1 d . . . . .
H13 H 1.0397 0.1349 0.1122 0.074 Uiso 1 1 calc R U . . .
C14 C 0.6030(5) 0.1543(4) 0.1652(5) 0.0705(15) Uani 1 1 d D . . . .
C15 C 0.5240(6) 0.0678(4) 0.1969(4) 0.0731(15) Uani 1 1 d . . . . .
H15 H 0.5308 0.0146 0.2582 0.088 Uiso 1 1 calc R U . . .
C16 C 0.4382(6) 0.0626(5) 0.1379(4) 0.0761(15) Uani 1 1 d . . . . .
H16 H 0.3888 0.0045 0.1563 0.091 Uiso 1 1 calc R U . . .
C17 C 0.4263(6) 0.1450(5) 0.0505(4) 0.0834(17) Uani 1 1 d . . . . .
H17 H 0.3676 0.1430 0.0094 0.100 Uiso 1 1 calc R U . . .
C18 C 0.4994(6) 0.2300(5) 0.0231(4) 0.0727(14) Uani 1 1 d . . . . .
H18 H 0.4892 0.2856 -0.0360 0.087 Uiso 1 1 calc R U . . .
C19 C 0.5858(5) 0.2341(4) 0.0806(4) 0.0652(13) Uani 1 1 d . . . . .
H19 H 0.6341 0.2928 0.0615 0.078 Uiso 1 1 calc R U . . .
C20 C 0.5207(4) 0.2387(3) 0.3791(4) 0.0534(11) Uani 1 1 d D . . . .
C21 C 0.4232(4) 0.2196(3) 0.4876(3) 0.0438(10) Uani 1 1 d . . . . .
C22 C 0.3167(4) 0.3153(3) 0.5255(3) 0.0411(9) Uani 1 1 d . . . . .
C23 C 0.3553(5) 0.4154(3) 0.5170(4) 0.0551(11) Uani 1 1 d . . . . .
H23 H 0.4495 0.4245 0.4855 0.066 Uiso 1 1 calc R U . . .
C24 C 0.2535(7) 0.5012(4) 0.5552(4) 0.0752(15) Uani 1 1 d . . . . .
H24 H 0.2791 0.5682 0.5501 0.090 Uiso 1 1 calc R U . . .
C25 C 0.1156(6) 0.4882(5) 0.6005(4) 0.0783(16) Uani 1 1 d . . . . .
H25 H 0.0477 0.5467 0.6263 0.094 Uiso 1 1 calc R U . . .
C26 C 0.0749(5) 0.3907(5) 0.6089(4) 0.0778(15) Uani 1 1 d . . . . .
H26 H -0.0202 0.3834 0.6387 0.093 Uiso 1 1 calc R U . . .
C27 C 0.1765(5) 0.3034(4) 0.5725(4) 0.0581(12) Uani 1 1 d . . . . .
H27 H 0.1503 0.2360 0.5799 0.070 Uiso 1 1 calc R U . . .
C28 C 0.4869(4) 0.3300(3) 0.3126(3) 0.0484(10) Uani 1 1 d . . . . .
C29 C 0.4331(4) 0.4229(3) 0.2576(3) 0.0466(10) Uani 1 1 d . . . . .
C30 C 0.3168(5) 0.4253(4) 0.2108(3) 0.0537(11) Uani 1 1 d . . . . .
C31 C 0.2388(5) 0.3406(4) 0.2445(4) 0.0630(13) Uani 1 1 d . . . . .
H31 H 0.2590 0.2819 0.2988 0.076 Uiso 1 1 calc R U . . .
C32 C 0.1327(6) 0.3414(6) 0.1996(5) 0.0822(17) Uani 1 1 d . . . . .
H32 H 0.0815 0.2840 0.2234 0.099 Uiso 1 1 calc R U . . .
C33 C 0.1030(7) 0.4264(7) 0.1203(6) 0.098(2) Uani 1 1 d . . . . .
H33 H 0.0314 0.4274 0.0892 0.117 Uiso 1 1 calc R U . . .
C34 C 0.1792(8) 0.5118(6) 0.0854(5) 0.109(2) Uani 1 1 d . . . . .
H34 H 0.1582 0.5704 0.0313 0.130 Uiso 1 1 calc R U . . .
C35 C 0.2858(6) 0.5102(5) 0.1305(4) 0.0847(17) Uani 1 1 d . . . . .
H35 H 0.3372 0.5675 0.1061 0.102 Uiso 1 1 calc R U . . .
C36 C 0.4893(5) 0.5259(3) 0.2448(3) 0.0469(10) Uani 1 1 d . . . . .
C37 C 0.3993(5) 0.6209(4) 0.2758(4) 0.0598(12) Uani 1 1 d . . . . .
H37 H 0.3015 0.6222 0.3026 0.072 Uiso 1 1 calc R U . . .
C38 C 0.4524(6) 0.7138(4) 0.2677(4) 0.0675(14) Uani 1 1 d . . . . .
H38 H 0.3905 0.7765 0.2899 0.081 Uiso 1 1 calc R U . . .
C39 C 0.5950(6) 0.7143(4) 0.2272(4) 0.0680(14) Uani 1 1 d . . . . .
H39 H 0.6304 0.7773 0.2213 0.082 Uiso 1 1 calc R U . . .
C40 C 0.6866(6) 0.6209(4) 0.1953(4) 0.0690(14) Uani 1 1 d . . . . .
H40 H 0.7840 0.6212 0.1669 0.083 Uiso 1 1 calc R U . . .
C41 C 0.6341(5) 0.5266(4) 0.2053(4) 0.0584(12) Uani 1 1 d . . . . .
H41 H 0.6969 0.4633 0.1852 0.070 Uiso 1 1 calc R U . . .
O1 O 0.8077(3) 0.2672(2) 0.1820(3) 0.0677(9) Uani 1 1 d D . . . .
O2 O 0.4256(3) 0.1266(2) 0.5416(3) 0.0610(8) Uani 1 1 d . . . . .
P1B P 0.74423(18) 0.16252(12) 0.21889(17) 0.0368(6) Uani 0.721(6) 1 d D U P A 2
C7A C 0.6351(7) 0.1265(8) 0.3793(8) 0.055(4) Uani 0.279(6) 1 d D U P A 1
P1A P 0.7864(6) 0.1617(3) 0.2708(5) 0.051(2) Uani 0.279(6) 1 d D U P A 1

loop_
_atom_site_aniso_label
_atom_site_aniso_U_11
_atom_site_aniso_U_22
_atom_site_aniso_U_33
_atom_site_aniso_U_23
_atom_site_aniso_U_13
_atom_site_aniso_U_12
C1 0.076(3) 0.047(3) 0.065(3) -0.010(2) -0.016(3) -0.007(2)
C2 0.068(3) 0.064(3) 0.123(5) -0.030(3) -0.050(3) -0.005(3)
C3 0.076(4) 0.089(4) 0.074(4) -0.033(3) -0.045(3) 0.010(3)
C4 0.060(3) 0.073(3) 0.050(3) 0.003(2) -0.015(2) 0.008(3)
C5 0.071(3) 0.047(3) 0.093(4) -0.003(3) -0.047(3) -0.007(2)
C6 0.100(4) 0.040(2) 0.064(3) -0.019(2) -0.051(3) 0.005(2)
C7B 0.053(3) 0.038(3) 0.059(4) -0.004(3) 0.023(3) -0.010(3)
C8 0.043(2) 0.051(3) 0.046(2) -0.0083(19) -0.007(2) -0.0032(19)
C9 0.050(3) 0.053(3) 0.057(3) -0.008(2) -0.004(2) -0.003(2)
C10 0.075(4) 0.055(3) 0.067(3) -0.020(2) -0.003(3) -0.003(2)
C11 0.064(3) 0.076(4) 0.067(3) -0.033(3) -0.001(3) 0.007(3)
C12 0.043(3) 0.088(4) 0.074(4) -0.030(3) 0.002(2) -0.007(3)
C13 0.048(3) 0.067(3) 0.067(3) -0.018(2) -0.008(2) -0.011(2)
C14 0.076(3) 0.059(3) 0.100(4) -0.040(3) -0.053(3) 0.008(3)
C15 0.081(4) 0.075(3) 0.071(3) -0.022(3) -0.042(3) 0.006(3)
C16 0.082(4) 0.097(4) 0.064(3) -0.008(3) -0.031(3) -0.035(3)
C17 0.095(4) 0.122(5) 0.055(3) -0.009(3) -0.035(3) -0.047(4)
C18 0.079(4) 0.098(4) 0.048(3) -0.017(3) -0.015(3) -0.028(3)
C19 0.053(3) 0.065(3) 0.084(4) -0.034(3) -0.023(3) 0.004(2)
C20 0.046(2) 0.038(2) 0.066(3) -0.014(2) 0.006(2) -0.0115(19)
C21 0.039(2) 0.035(2) 0.058(3) -0.0053(19) -0.012(2) -0.0106(17)
C22 0.041(2) 0.041(2) 0.039(2) -0.0060(17) -0.0122(18) -0.0039(17)
C23 0.057(3) 0.052(3) 0.060(3) -0.016(2) -0.015(2) -0.010(2)
C24 0.099(4) 0.049(3) 0.074(4) -0.028(3) -0.019(3) 0.005(3)
C25 0.076(4) 0.069(4) 0.066(3) -0.024(3) -0.005(3) 0.020(3)
C26 0.048(3) 0.089(4) 0.081(4) -0.020(3) -0.006(3) 0.004(3)
C27 0.044(3) 0.061(3) 0.062(3) -0.008(2) -0.010(2) -0.007(2)
C28 0.050(3) 0.046(3) 0.048(2) -0.017(2) 0.002(2) -0.017(2)
C29 0.046(2) 0.052(3) 0.039(2) -0.0154(19) 0.0004(19) -0.013(2)
C30 0.058(3) 0.065(3) 0.039(2) -0.017(2) -0.002(2) -0.018(2)
C31 0.058(3) 0.075(3) 0.060(3) -0.025(2) -0.005(2) -0.021(3)
C32 0.067(4) 0.112(5) 0.078(4) -0.042(4) -0.004(3) -0.029(3)
C33 0.078(4) 0.149(6) 0.089(5) -0.048(5) -0.028(4) -0.028(4)
C34 0.125(6) 0.138(6) 0.081(4) 0.000(4) -0.056(4) -0.043(5)
C35 0.093(4) 0.108(5) 0.067(4) 0.002(3) -0.035(3) -0.044(4)
C36 0.055(3) 0.043(2) 0.042(2) -0.0073(18) -0.011(2) -0.0094(19)
C37 0.059(3) 0.051(3) 0.064(3) -0.014(2) -0.009(2) -0.008(2)
C38 0.089(4) 0.044(3) 0.067(3) -0.017(2) -0.019(3) -0.003(3)
C39 0.094(4) 0.052(3) 0.069(3) -0.005(2) -0.036(3) -0.022(3)
C40 0.067(3) 0.064(3) 0.081(4) -0.005(3) -0.026(3) -0.022(3)
C41 0.060(3) 0.048(3) 0.068(3) -0.010(2) -0.017(2) -0.013(2)
O1 0.0554(19) 0.0440(17) 0.084(2) -0.0013(16) 0.0033(17) -0.0137(14)
O2 0.064(2) 0.0373(16) 0.071(2) -0.0023(15) -0.0098(16) -0.0095(14)
P1B 0.0381(9) 0.0381(8) 0.0349(11) -0.0078(6) -0.0104(7) -0.0063(6)
C7A 0.049(6) 0.067(7) 0.041(6) -0.007(5) -0.016(5) 0.005(6)
P1A 0.046(3) 0.037(2) 0.061(4) -0.0064(19) -0.006(2) -0.0066(17)

loop_
_atom_type_symbol
_atom_type_description
_atom_type_scat_dispersion_real
_atom_type_scat_dispersion_imag
_atom_type_scat_source
C C 0.0033 0.0016 'International Tables Vol C Tables 4.2.6.8 and 6.1.1.4'
H H 0.0000 0.0000 'International Tables Vol C Tables 4.2.6.8 and 6.1.1.4'
O O 0.0106 0.0060 'International Tables Vol C Tables 4.2.6.8 and 6.1.1.4'
P P 0.1023 0.0942 'International Tables Vol C Tables 4.2.6.8 and 6.1.1.4'

loop_
_geom_angle_atom_site_label_1
_geom_angle_atom_site_label_2
_geom_angle_atom_site_label_3
_geom_angle
_geom_angle_site_symmetry_1
_geom_angle_site_symmetry_3
_geom_angle_publ_flag
C2 C1 H1 120.2 . . ?
C2 C1 C6 119.7(5) . . ?
C6 C1 H1 120.2 . . ?
C1 C2 H2 119.5 . . ?
C1 C2 C3 120.9(5) . . ?
C3 C2 H2 119.5 . . ?
C2 C3 H3 120.1 . . ?
C2 C3 C4 119.8(5) . . ?
C4 C3 H3 120.1 . . ?
C3 C4 H4 119.9 . . ?
C5 C4 C3 120.3(5) . . ?
C5 C4 H4 119.9 . . ?
C4 C5 H5 119.8 . . ?
C4 C5 C6 120.3(5) . . ?
C6 C5 H5 119.8 . . ?
C1 C6 C7B 123.3(4) . . ?
C1 C6 C7A 134.2(5) . . ?
C1 C6 P1A 92.5(4) . . ?
C5 C6 C1 118.9(4) . . ?
C5 C6 C7B 117.1(5) . . ?
C5 C6 C7A 104.8(5) . . ?
C5 C6 P1A 138.6(4) . . ?
C7A C6 P1A 58.8(4) . . ?
C6 C7B P1B 112.4(4) . . ?
C20 C7B C6 112.9(4) . . ?
C20 C7B P1B 111.1(4) . . ?
C9 C8 C13 118.0(4) . . ?
C9 C8 P1B 121.5(3) . . ?
C9 C8 P1A 126.5(3) . . ?
C13 C8 P1B 118.8(3) . . ?
C13 C8 P1A 113.0(4) . . ?
C8 C9 H9 119.7 . . ?
C10 C9 C8 120.6(4) . . ?
C10 C9 H9 119.7 . . ?
C9 C10 H10 120.1 . . ?
C11 C10 C9 119.9(5) . . ?
C11 C10 H10 120.1 . . ?
C10 C11 H11 119.7 . . ?
C12 C11 C10 120.5(5) . . ?
C12 C11 H11 119.7 . . ?
C11 C12 H12 119.9 . . ?
C11 C12 C13 120.2(5) . . ?
C13 C12 H12 119.9 . . ?
C8 C13 H13 119.6 . . ?
C12 C13 C8 120.8(5) . . ?
C12 C13 H13 119.6 . . ?
C15 C14 P1B 126.4(4) . . ?
C19 C14 C15 119.4(4) . . ?
C19 C14 P1B 113.8(4) . . ?
C14 C15 H15 120.0 . . ?
C16 C15 C14 120.0(5) . . ?
C16 C15 H15 120.0 . . ?
C15 C16 H16 120.8 . . ?
C15 C16 C17 118.4(5) . . ?
C17 C16 H16 120.8 . . ?
C16 C17 H17 119.6 . . ?
C18 C17 C16 120.9(5) . . ?
C18 C17 H17 119.6 . . ?
C17 C18 H18 119.7 . . ?
C19 C18 C17 120.6(5) . . ?
C19 C18 H18 119.7 . . ?
C14 C19 C18 120.6(5) . . ?
C14 C19 H19 119.7 . . ?
C18 C19 H19 119.7 . . ?
C21 C20 C7B 115.0(4) . . ?
C21 C20 C7A 102.3(5) . . ?
C28 C20 C7B 127.0(4) . . ?
C28 C20 C21 118.0(4) . . ?
C28 C20 C7A 139.3(5) . . ?
C20 C21 C22 118.3(3) . . ?
O2 C21 C20 120.5(4) . . ?
O2 C21 C22 121.1(4) . . ?
C23 C22 C21 121.7(4) . . ?
C27 C22 C21 118.9(4) . . ?
C27 C22 C23 119.3(4) . . ?
C22 C23 H23 120.1 . . ?
C24 C23 C22 119.7(5) . . ?
C24 C23 H23 120.1 . . ?
C23 C24 H24 119.9 . . ?
C25 C24 C23 120.1(5) . . ?
C25 C24 H24 119.9 . . ?
C24 C25 H25 119.4 . . ?
C24 C25 C26 121.2(5) . . ?
C26 C25 H25 119.4 . . ?
C25 C26 H26 120.4 . . ?
C25 C26 C27 119.2(5) . . ?
C27 C26 H26 120.4 . . ?
C22 C27 C26 120.4(5) . . ?
C22 C27 H27 119.8 . . ?
C26 C27 H27 119.8 . . ?
C29 C28 C20 170.8(4) . . ?
C28 C29 C30 119.5(4) . . ?
C28 C29 C36 119.3(4) . . ?
C30 C29 C36 121.2(4) . . ?
C31 C30 C29 121.4(4) . . ?
C35 C30 C29 120.3(4) . . ?
C35 C30 C31 118.2(5) . . ?
C30 C31 H31 119.2 . . ?
C32 C31 C30 121.6(5) . . ?
C32 C31 H31 119.2 . . ?
C31 C32 H32 120.3 . . ?
C33 C32 C31 119.5(6) . . ?
C33 C32 H32 120.3 . . ?
C32 C33 H33 120.0 . . ?
C32 C33 C34 120.0(6) . . ?
C34 C33 H33 120.0 . . ?
C33 C34 H34 119.9 . . ?
C35 C34 C33 120.2(6) . . ?
C35 C34 H34 119.9 . . ?
C30 C35 C34 120.5(6) . . ?
C30 C35 H35 119.7 . . ?
C34 C35 H35 119.7 . . ?
C37 C36 C29 121.4(4) . . ?
C41 C36 C29 120.4(4) . . ?
C41 C36 C37 118.1(4) . . ?
C36 C37 H37 119.5 . . ?
C38 C37 C36 121.1(5) . . ?
C38 C37 H37 119.5 . . ?
C37 C38 H38 119.8 . . ?
C39 C38 C37 120.4(5) . . ?
C39 C38 H38 119.8 . . ?
C38 C39 H39 120.2 . . ?
C38 C39 C40 119.6(5) . . ?
C40 C39 H39 120.2 . . ?
C39 C40 H40 119.9 . . ?
C39 C40 C41 120.2(5) . . ?
C41 C40 H40 119.9 . . ?
C36 C41 C40 120.6(4) . . ?
C36 C41 H41 119.7 . . ?
C40 C41 H41 119.7 . . ?
C7B P1B C8 108.5(2) . . ?
C7B P1B C14 99.7(3) . . ?
C8 P1B C14 109.0(2) . . ?
O1 P1B C7B 111.2(3) . . ?
O1 P1B C8 108.9(2) . . ?
O1 P1B C14 118.9(3) . . ?
C6 C7A P1A 72.2(5) . . ?
C20 C7A C6 111.5(7) . . ?
C20 C7A P1A 104.0(6) . . ?
C8 P1A C6 117.3(3) . . ?
O1 P1A C6 133.8(4) . . ?
O1 P1A C8 102.9(3) . . ?
O1 P1A C7A 132.6(4) . . ?
C7A P1A C6 49.1(3) . . ?
C7A P1A C8 113.6(4) . . ?

loop_
_geom_bond_atom_site_label_1
_geom_bond_atom_site_label_2
_geom_bond_distance
_geom_bond_site_symmetry_2
_geom_bond_publ_flag
C1 H1 0.9300 . ?
C1 C2 1.339(7) . ?
C1 C6 1.396(7) . ?
C2 H2 0.9300 . ?
C2 C3 1.360(8) . ?
C3 H3 0.9300 . ?
C3 C4 1.368(7) . ?
C4 H4 0.9300 . ?
C4 C5 1.346(7) . ?
C5 H5 0.9300 . ?
C5 C6 1.371(6) . ?
C6 C7B 1.594(6) . ?
C6 C7A 1.595(8) . ?
C6 P1A 2.010(9) . ?
C7B C20 1.561(6) . ?
C7B P1B 1.770(5) . ?
C8 C9 1.391(6) . ?
C8 C13 1.398(6) . ?
C8 P1B 1.784(4) . ?
C8 P1A 1.875(6) . ?
C9 H9 0.9300 . ?
C9 C10 1.379(6) . ?
C10 H10 0.9300 . ?
C10 C11 1.378(7) . ?
C11 H11 0.9300 . ?
C11 C12 1.361(7) . ?
C12 H12 0.9300 . ?
C12 C13 1.372(6) . ?
C13 H13 0.9300 . ?
C14 C15 1.416(7) . ?
C14 C19 1.338(7) . ?
C14 P1B 1.808(5) . ?
C15 H15 0.9300 . ?
C15 C16 1.359(7) . ?
C16 H16 0.9300 . ?
C16 C17 1.373(7) . ?
C17 H17 0.9300 . ?
C17 C18 1.367(7) . ?
C18 H18 0.9300 . ?
C18 C19 1.342(7) . ?
C19 H19 0.9300 . ?
C20 C21 1.481(6) . ?
C20 C28 1.310(6) . ?
C20 C7A 1.586(9) . ?
C21 C22 1.483(5) . ?
C21 O2 1.218(5) . ?
C22 C23 1.388(6) . ?
C22 C27 1.379(6) . ?
C23 H23 0.9300 . ?
C23 C24 1.374(6) . ?
C24 H24 0.9300 . ?
C24 C25 1.358(8) . ?
C25 H25 0.9300 . ?
C25 C26 1.367(8) . ?
C26 H26 0.9300 . ?
C26 C27 1.379(7) . ?
C27 H27 0.9300 . ?
C28 C29 1.307(6) . ?
C29 C30 1.475(6) . ?
C29 C36 1.502(6) . ?
C30 C31 1.389(6) . ?
C30 C35 1.366(7) . ?
C31 H31 0.9300 . ?
C31 C32 1.370(7) . ?
C32 H32 0.9300 . ?
C32 C33 1.354(9) . ?
C33 H33 0.9300 . ?
C33 C34 1.384(9) . ?
C34 H34 0.9300 . ?
C34 C35 1.372(8) . ?
C35 H35 0.9300 . ?
C36 C37 1.385(6) . ?
C36 C41 1.382(6) . ?
C37 H37 0.9300 . ?
C37 C38 1.379(6) . ?
C38 H38 0.9300 . ?
C38 C39 1.362(7) . ?
C39 H39 0.9300 . ?
C39 C40 1.378(7) . ?
C40 H40 0.9300 . ?
C40 C41 1.387(6) . ?
C41 H41 0.9300 . ?
O1 P1B 1.520(4) . ?
O1 P1A 1.559(5) . ?
C7A P1A 1.805(8) . ?

loop_
_geom_torsion_atom_site_label_1
_geom_torsion_atom_site_label_2
_geom_torsion_atom_site_label_3
_geom_torsion_atom_site_label_4
_geom_torsion
_geom_torsion_site_symmetry_1
_geom_torsion_site_symmetry_2
_geom_torsion_site_symmetry_3
_geom_torsion_site_symmetry_4
_geom_torsion_publ_flag
C1 C2 C3 C4 0.3(8) . . . . ?
C1 C6 C7B C20 -65.3(6) . . . . ?
C1 C6 C7B P1B 61.3(6) . . . . ?
C1 C6 C7A C20 -39.7(10) . . . . ?
C1 C6 C7A P1A 58.7(7) . . . . ?
C2 C1 C6 C5 -2.1(7) . . . . ?
C2 C1 C6 C7B 168.2(5) . . . . ?
C2 C1 C6 C7A 159.0(7) . . . . ?
C2 C1 C6 P1A -154.0(5) . . . . ?
C2 C3 C4 C5 -0.3(8) . . . . ?
C3 C4 C5 C6 -0.9(8) . . . . ?
C4 C5 C6 C1 2.1(8) . . . . ?
C4 C5 C6 C7B -168.8(4) . . . . ?
C4 C5 C6 C7A -164.0(5) . . . . ?
C4 C5 C6 P1A 136.7(6) . . . . ?
C5 C6 C7B C20 105.2(5) . . . . ?
C5 C6 C7B P1B -128.2(5) . . . . ?
C5 C6 C7A C20 123.3(6) . . . . ?
C5 C6 C7A P1A -138.3(4) . . . . ?
C6 C1 C2 C3 0.9(8) . . . . ?
C6 C7B C20 C21 -63.8(6) . . . . ?
C6 C7B C20 C28 117.0(5) . . . . ?
C6 C7B P1B C8 57.5(4) . . . . ?
C6 C7B P1B C14 171.4(4) . . . . ?
C6 C7B P1B O1 -62.3(4) . . . . ?
C6 C7A P1A C8 106.5(5) . . . . ?
C6 C7A P1A O1 -116.5(7) . . . . ?
C7B C20 C21 C22 164.2(4) . . . . ?
C7B C20 C21 O2 -19.7(6) . . . . ?
C8 C9 C10 C11 0.1(8) . . . . ?
C9 C8 C13 C12 -0.1(7) . . . . ?
C9 C8 P1B C7B 59.0(5) . . . . ?
C9 C8 P1B C14 -48.6(4) . . . . ?
C9 C8 P1B O1 -179.8(4) . . . . ?
C9 C8 P1A C6 50.1(6) . . . . ?
C9 C8 P1A O1 -153.5(4) . . . . ?
C9 C8 P1A C7A -4.5(7) . . . . ?
C9 C10 C11 C12 0.8(8) . . . . ?
C10 C11 C12 C13 -1.3(8) . . . . ?
C11 C12 C13 C8 0.9(8) . . . . ?
C13 C8 C9 C10 -0.4(7) . . . . ?
C13 C8 P1B C7B -136.4(4) . . . . ?
C13 C8 P1B C14 116.0(4) . . . . ?
C13 C8 P1B O1 -15.1(4) . . . . ?
C13 C8 P1A C6 -111.5(4) . . . . ?
C13 C8 P1A O1 44.9(6) . . . . ?
C13 C8 P1A C7A -166.1(5) . . . . ?
C14 C15 C16 C17 -2.6(8) . . . . ?
C15 C14 C19 C18 -2.9(7) . . . . ?
C15 C14 P1B C7B -53.4(5) . . . . ?
C15 C14 P1B C8 60.1(5) . . . . ?
C15 C14 P1B O1 -174.4(4) . . . . ?
C15 C16 C17 C18 0.4(9) . . . . ?
C16 C17 C18 C19 0.6(9) . . . . ?
C17 C18 C19 C14 0.7(8) . . . . ?
C19 C14 C15 C16 4.0(8) . . . . ?
C19 C14 P1B C7B 133.6(4) . . . . ?
C19 C14 P1B C8 -112.9(4) . . . . ?
C19 C14 P1B O1 12.6(5) . . . . ?
C20 C7B P1B C8 -175.0(3) . . . . ?
C20 C7B P1B C14 -61.1(4) . . . . ?
C20 C7B P1B O1 65.2(5) . . . . ?
C20 C21 C22 C23 -49.0(5) . . . . ?
C20 C21 C22 C27 132.5(4) . . . . ?
C20 C7A P1A C6 108.5(7) . . . . ?
C20 C7A P1A C8 -145.0(5) . . . . ?
C20 C7A P1A O1 -8.0(10) . . . . ?
C21 C20 C7A C6 -84.8(6) . . . . ?
C21 C20 C7A P1A -160.9(5) . . . . ?
C21 C22 C23 C24 -178.6(4) . . . . ?
C21 C22 C27 C26 179.9(4) . . . . ?
C22 C23 C24 C25 -0.4(7) . . . . ?
C23 C22 C27 C26 1.3(7) . . . . ?
C23 C24 C25 C26 -0.2(8) . . . . ?
C24 C25 C26 C27 1.3(8) . . . . ?
C25 C26 C27 C22 -1.9(8) . . . . ?
C27 C22 C23 C24 -0.2(6) . . . . ?
C28 C20 C21 C22 -16.6(6) . . . . ?
C28 C20 C21 O2 159.6(4) . . . . ?
C28 C20 C7A C6 101.8(9) . . . . ?
C28 C20 C7A P1A 25.8(10) . . . . ?
C28 C29 C30 C31 16.2(6) . . . . ?
C28 C29 C30 C35 -162.0(5) . . . . ?
C28 C29 C36 C37 -123.4(5) . . . . ?
C28 C29 C36 C41 54.1(6) . . . . ?
C29 C30 C31 C32 -178.6(4) . . . . ?
C29 C30 C35 C34 178.9(5) . . . . ?
C29 C36 C37 C38 177.5(4) . . . . ?
C29 C36 C41 C40 -178.8(4) . . . . ?
C30 C29 C36 C37 55.5(6) . . . . ?
C30 C29 C36 C41 -127.1(4) . . . . ?
C30 C31 C32 C33 0.2(8) . . . . ?
C31 C30 C35 C34 0.6(8) . . . . ?
C31 C32 C33 C34 -0.2(9) . . . . ?
C32 C33 C34 C35 0.5(11) . . . . ?
C33 C34 C35 C30 -0.7(10) . . . . ?
C35 C30 C31 C32 -0.4(7) . . . . ?
C36 C29 C30 C31 -162.7(4) . . . . ?
C36 C29 C30 C35 19.1(6) . . . . ?
C36 C37 C38 C39 1.0(7) . . . . ?
C37 C36 C41 C40 -1.3(7) . . . . ?
C37 C38 C39 C40 -0.6(8) . . . . ?
C38 C39 C40 C41 -0.7(7) . . . . ?
C39 C40 C41 C36 1.6(7) . . . . ?
C41 C36 C37 C38 0.0(7) . . . . ?
O2 C21 C22 C23 134.9(4) . . . . ?
O2 C21 C22 C27 -43.6(6) . . . . ?
P1B C7B C20 C21 168.9(3) . . . . ?
P1B C7B C20 C28 -10.2(7) . . . . ?
P1B C8 C9 C10 164.3(4) . . . . ?
P1B C8 C13 C12 -165.2(4) . . . . ?
P1B C14 C15 C16 -168.7(4) . . . . ?
P1B C14 C19 C18 170.6(4) . . . . ?
C7A C20 C21 C22 168.4(5) . . . . ?
C7A C20 C21 O2 -15.5(6) . . . . ?
P1A C6 C7A C20 -98.4(6) . . . . ?
P1A C8 C9 C10 -161.3(5) . . . . ?
P1A C8 C13 C12 163.3(5) . . . . ?
